data_2242662
loop_
_publ_author_name
'Ohba, Shigeru'
'Tsuchimoto, Masanobu'
'Kurachi, Saeko'

_publ_section_title
;
 Investigation of solid-state photochemical nitro--nitrito linkage
 isomerization: crystal structures of
 <i>trans</i>-bis(ethylenediamine)(isothiocyanato)nitritocobalt(III)
 salts: thiocyanate, chloride monohydrate, and
 perchlorate--thiocyanate(0.75/0.25)
;
_journal_issue 10
_journal_name_full 'Acta Crystallographica Section E'
_journal_page_first 1526
_journal_page_last 1531
_journal_paper_doi 10.1107/S2056989018013634
_journal_volume 74
_journal_year 2018
_chemical_formula_iupac '[Co (C N S) (N O2) (C2 H8 N2)2] Cl, H2 O'
_chemical_formula_moiety 'C5 H16 Co N6 O2 S 1+, Cl 1-, H2 O'
_chemical_formula_structural '[Co (N O2) (C N S) (C2 H8 N2)2] Cl, H2 O'
_chemical_formula_sum 'C5 H18 Cl Co N6 O3 S'
_chemical_formula_weight 336.69
_chemical_name_systematic
;
<i>trans</i>-Bis(ethylenediamine)(isothiocyanato)nitritocobalt(III)
chloride monohydrate
;
_space_group_crystal_system monoclinic
_space_group_IT_number 14
_space_group_name_Hall '-P 2yn'
_space_group_name_H-M_alt 'P 1 21/n 1'
_symmetry_space_group_name_Hall '-P 2yn'
_symmetry_space_group_name_H-M 'P 1 21/n 1'
_atom_sites_solution_hydrogens mixed
_audit_creation_method SHELXL-2014/7
_cell_angle_alpha 90
_cell_angle_beta 92.295(2)
_cell_angle_gamma 90
_cell_formula_units_Z 4
_cell_length_a 8.9059(4)
_cell_length_b 12.3302(5)
_cell_length_c 12.2915(5)
_cell_measurement_reflns_used 9532
_cell_measurement_temperature 301
_cell_measurement_theta_max 27.88
_cell_measurement_theta_min 2.34
_cell_volume 1348.67(10)
_computing_cell_refinement
;
SAINT (Bruker, 2016)
;
_computing_data_collection
;
APEX3 (Bruker, 2016)
;
_computing_data_reduction
;
SAINT (Bruker, 2016)
;
_computing_molecular_graphics
;
Mercury (Macrae <i>et al.</i>, 2008) and CAVITY (Ohashi <i>et al.</i>,
1981)
;
_computing_publication_material
;
SHELXL2014 (Sheldrick, 2015b) and publCIF (Westrip, 2010)
;
_computing_structure_refinement
;
SHELXL2014  (Sheldrick, 2015b)
;
_computing_structure_solution
;
SHELXT (Sheldrick, 2015a)
;
_diffrn_ambient_temperature 301
_diffrn_measured_fraction_theta_full 0.982
_diffrn_measured_fraction_theta_max 0.976
_diffrn_measurement_device_type 'Bruker D8 VENTURE'
_diffrn_measurement_method '\f and \w scans'
_diffrn_radiation_type MoK\a
_diffrn_radiation_wavelength 0.71073
_diffrn_reflns_av_R_equivalents 0.0238
_diffrn_reflns_av_unetI/netI 0.0231
_diffrn_reflns_limit_h_max 11
_diffrn_reflns_limit_h_min -11
_diffrn_reflns_limit_k_max 16
_diffrn_reflns_limit_k_min -16
_diffrn_reflns_limit_l_max 16
_diffrn_reflns_limit_l_min -14
_diffrn_reflns_number 14312
_diffrn_reflns_theta_full 25.242
_diffrn_reflns_theta_max 27.916
_diffrn_reflns_theta_min 2.341
_diffrn_standards_number 0
_exptl_absorpt_coefficient_mu 1.632
_exptl_absorpt_correction_T_max 0.762
_exptl_absorpt_correction_T_min 0.697
_exptl_absorpt_correction_type integration
_exptl_absorpt_process_details
;
(SADABS; Bruker, 2016)
;
_exptl_crystal_colour orange-red
_exptl_crystal_density_diffrn 1.658
_exptl_crystal_density_method 'not measured'
_exptl_crystal_description prism
_exptl_crystal_F_000 696
_exptl_crystal_size_max 0.25
_exptl_crystal_size_mid 0.20
_exptl_crystal_size_min 0.20
_refine_diff_density_max 0.740
_refine_diff_density_min -0.537
_refine_ls_extinction_coef 0.018(3)
_refine_ls_extinction_expression Fc^*^=kFc[1+0.001xFc^2^\l^3^/sin(2\q)]^-1/4^
_refine_ls_extinction_method
;
SHELXL2014 (Sheldrick 2015b)
;
_refine_ls_goodness_of_fit_ref 0.981
_refine_ls_hydrogen_treatment mixed
_refine_ls_matrix_type full
_refine_ls_number_parameters 161
_refine_ls_number_reflns 3153
_refine_ls_number_restraints 3
_refine_ls_restrained_S_all 0.981
_refine_ls_R_factor_all 0.0384
_refine_ls_R_factor_gt 0.0315
_refine_ls_shift/su_max 0.001
_refine_ls_shift/su_mean 0.000
_refine_ls_structure_factor_coef Fsqd
_refine_ls_weighting_details 'w=1/[\s^2^(Fo^2^)+(0.0994P)^2^+0.7693P] where P=(Fo^2^+2Fc^2^)/3'
_refine_ls_weighting_scheme calc
_refine_ls_wR_factor_gt 0.0989
_refine_ls_wR_factor_ref 0.1313
_reflns_number_gt 2830
_reflns_number_total 3153
_reflns_threshold_expression 'I > 2\s(I)'
_cod_data_source_file hb7774sup1.cif
_cod_data_source_block II
_cod_database_code 2242662
_shelx_space_group_comment
;
The symmetry employed for this shelxl refinement is uniquely defined
by the following loop, which should always be used as a source of
symmetry information in preference to the above space-group names.
They are only intended as comments.
;
_shelx_estimated_absorpt_t_min 0.686
_shelx_estimated_absorpt_t_max 0.736

loop_
_space_group_symop_operation_xyz
'x, y, z'
'-x+1/2, y+1/2, -z+1/2'
'-x, -y, -z'
'x-1/2, -y-1/2, z-1/2'

loop_
_atom_site_type_symbol
_atom_site_label
_atom_site_fract_x
_atom_site_fract_y
_atom_site_fract_z
_atom_site_U_iso_or_equiv
_atom_site_adp_type
_atom_site_calc_flag
_atom_site_occupancy
Co Co1 0.34572(3) 0.73903(2) 0.40502(2) 0.02724(16) Uani d 1
Cl Cl2 0.40898(8) 1.10470(6) 0.34687(5) 0.0491(2) Uani d 1
S S3 0.38808(9) 0.91789(7) 0.07167(5) 0.0517(2) Uani d 1
O O4 0.4510(3) 0.6054(2) 0.56850(19) 0.0696(7) Uani d 1
O O5 0.2569(3) 0.6935(3) 0.61042(18) 0.0682(7) Uani d 1
O O6 0.6880(3) 0.9433(2) 0.29973(18) 0.0564(5) Uani d 1
H H6A 0.693(5) 0.921(3) 0.237(2) 0.085 Uiso d 1
H H6B 0.615(4) 0.985(3) 0.296(3) 0.085 Uiso d 1
N N7 0.3525(2) 0.67061(18) 0.54472(16) 0.0385(5) Uani d 1
N N8 0.3409(2) 0.80927(16) 0.26542(15) 0.0340(4) Uani d 1
N N9 0.3774(2) 0.60117(16) 0.33151(17) 0.0352(4) Uani d 1
H H9A 0.3798 0.5472 0.3796 0.042 Uiso calc 1
H H9B 0.3030 0.5888 0.2826 0.042 Uiso calc 1
N N10 0.5649(3) 0.75194(18) 0.41100(19) 0.0371(5) Uani d 1
H H10A 0.5916 0.8130 0.3784 0.045 Uiso calc 1
H H10B 0.5985 0.7547 0.4801 0.045 Uiso calc 1
N N11 0.3149(2) 0.88049(17) 0.47145(17) 0.0377(4) Uani d 1
H H11A 0.3632 0.8830 0.5362 0.045 Uiso calc 1
H H11B 0.3525 0.9320 0.4297 0.045 Uiso calc 1
N N12 0.1264(2) 0.72780(19) 0.39439(19) 0.0370(5) Uani d 1
H H12A 0.0972 0.6960 0.3321 0.044 Uiso calc 1
H H12B 0.0937 0.6883 0.4492 0.044 Uiso calc 1
C C13 0.3590(2) 0.85381(19) 0.18492(18) 0.0320(5) Uani d 1
C C14 0.5213(3) 0.6079(2) 0.2776(2) 0.0480(6) Uani d 1
H H14A 0.5104 0.6524 0.2126 0.058 Uiso calc 1
H H14B 0.5538 0.5361 0.2565 0.058 Uiso calc 1
C C15 0.6333(3) 0.6570(3) 0.3556(3) 0.0540(7) Uani d 1
H H15A 0.7206 0.6805 0.3172 0.065 Uiso calc 1
H H15B 0.6657 0.6035 0.4094 0.065 Uiso calc 1
C C16 0.1541(4) 0.9003(3) 0.4845(3) 0.0624(9) Uani d 1
H H16A 0.1330 0.9772 0.4773 0.075 Uiso calc 1
H H16B 0.1260 0.8773 0.5564 0.075 Uiso calc 1
C C17 0.0649(3) 0.8381(3) 0.3989(3) 0.0574(8) Uani d 1
H H17A -0.0401 0.8356 0.4170 0.069 Uiso calc 1
H H17B 0.0719 0.8733 0.3287 0.069 Uiso calc 1

loop_
_atom_site_aniso_label
_atom_site_aniso_U_11
_atom_site_aniso_U_22
_atom_site_aniso_U_33
_atom_site_aniso_U_12
_atom_site_aniso_U_13
_atom_site_aniso_U_23
Co1 0.0312(2) 0.0290(2) 0.0215(2) -0.00349(10) -0.00019(13) 0.00291(10)
Cl2 0.0641(4) 0.0417(4) 0.0398(4) -0.0020(3) -0.0179(3) 0.0020(2)
S3 0.0625(5) 0.0604(5) 0.0331(3) 0.0169(3) 0.0144(3) 0.0177(3)
O4 0.0947(18) 0.0658(15) 0.0484(12) 0.0288(13) 0.0047(11) 0.0255(11)
O5 0.0630(14) 0.104(2) 0.0386(11) 0.0020(14) 0.0162(10) 0.0212(13)
O6 0.0571(12) 0.0649(14) 0.0475(12) -0.0113(10) 0.0066(10) -0.0063(10)
N7 0.0471(11) 0.0404(11) 0.0281(9) -0.0086(9) 0.0015(8) 0.0057(8)
N8 0.0421(10) 0.0320(10) 0.0277(9) -0.0022(8) 0.0004(7) 0.0030(8)
N9 0.0408(10) 0.0322(9) 0.0323(10) -0.0002(8) -0.0015(8) 0.0013(8)
N10 0.0329(10) 0.0482(12) 0.0300(11) -0.0069(8) -0.0014(8) 0.0054(8)
N11 0.0471(11) 0.0352(10) 0.0305(10) -0.0041(8) -0.0006(8) -0.0019(8)
N12 0.0331(10) 0.0462(12) 0.0319(11) -0.0049(8) 0.0040(8) 0.0001(8)
C13 0.0335(10) 0.0341(11) 0.0284(10) 0.0031(8) -0.0004(8) 0.0008(9)
C14 0.0500(15) 0.0463(14) 0.0482(15) 0.0108(11) 0.0096(12) -0.0018(12)
C15 0.0379(13) 0.0566(17) 0.0676(19) 0.0027(12) 0.0031(12) 0.0009(15)
C16 0.0541(17) 0.0601(19) 0.074(2) 0.0053(14) 0.0171(15) -0.0243(17)
C17 0.0408(14) 0.0608(18) 0.070(2) 0.0089(13) -0.0001(13) -0.0088(16)

loop_
_atom_type_symbol
_atom_type_description
_atom_type_scat_dispersion_real
_atom_type_scat_dispersion_imag
_atom_type_scat_source
C C 0.0033 0.0016 'International Tables Vol C Tables 4.2.6.8 and 6.1.1.4'
H H 0.0000 0.0000 'International Tables Vol C Tables 4.2.6.8 and 6.1.1.4'
N N 0.0061 0.0033 'International Tables Vol C Tables 4.2.6.8 and 6.1.1.4'
O O 0.0106 0.0060 'International Tables Vol C Tables 4.2.6.8 and 6.1.1.4'
S S 0.1246 0.1234 'International Tables Vol C Tables 4.2.6.8 and 6.1.1.4'
Cl Cl 0.1484 0.1585 'International Tables Vol C Tables 4.2.6.8 and 6.1.1.4'
Co Co 0.3494 0.9721 'International Tables Vol C Tables 4.2.6.8 and 6.1.1.4'

loop_
_geom_angle_atom_site_label_1
_geom_angle_atom_site_label_2
_geom_angle_atom_site_label_3
_geom_angle
_geom_angle_publ_flag
N7 Co1 N8 179.20(8) ?
N7 Co1 N11 91.06(9) ?
N8 Co1 N11 88.41(9) ?
N7 Co1 N9 91.81(9) ?
N8 Co1 N9 88.72(8) ?
N11 Co1 N9 177.11(8) ?
N7 Co1 N10 90.38(9) ?
N8 Co1 N10 89.06(9) ?
N11 Co1 N10 93.92(9) ?
N9 Co1 N10 85.73(9) ?
N7 Co1 N12 91.38(9) ?
N8 Co1 N12 89.18(9) ?
N11 Co1 N12 86.24(9) ?
N9 Co1 N12 94.01(9) ?
N10 Co1 N12 178.23(9) ?
H6A O6 H6B 103(3) ?
O4 N7 O5 120.4(2) n
O4 N7 Co1 120.22(18) ?
O5 N7 Co1 119.42(19) ?
C13 N8 Co1 170.41(19) ?
C14 N9 Co1 107.74(16) ?
C14 N9 H9A 110.2 ?
Co1 N9 H9A 110.2 ?
C14 N9 H9B 110.2 ?
Co1 N9 H9B 110.2 ?
H9A N9 H9B 108.5 ?
C15 N10 Co1 110.07(17) ?
C15 N10 H10A 109.6 ?
Co1 N10 H10A 109.6 ?
C15 N10 H10B 109.6 ?
Co1 N10 H10B 109.6 ?
H10A N10 H10B 108.2 ?
C16 N11 Co1 110.45(18) ?
C16 N11 H11A 109.6 ?
Co1 N11 H11A 109.6 ?
C16 N11 H11B 109.6 ?
Co1 N11 H11B 109.6 ?
H11A N11 H11B 108.1 ?
C17 N12 Co1 107.75(18) ?
C17 N12 H12A 110.2 ?
Co1 N12 H12A 110.2 ?
C17 N12 H12B 110.2 ?
Co1 N12 H12B 110.2 ?
H12A N12 H12B 108.5 ?
N8 C13 S3 178.8(2) ?
N9 C14 C15 107.9(2) ?
N9 C14 H14A 110.1 ?
C15 C14 H14A 110.1 ?
N9 C14 H14B 110.1 ?
C15 C14 H14B 110.1 ?
H14A C14 H14B 108.4 ?
C14 C15 N10 109.7(2) ?
C14 C15 H15A 109.7 ?
N10 C15 H15A 109.7 ?
C14 C15 H15B 109.7 ?
N10 C15 H15B 109.7 ?
H15A C15 H15B 108.2 ?
N11 C16 C17 109.2(2) ?
N11 C16 H16A 109.8 ?
C17 C16 H16A 109.8 ?
N11 C16 H16B 109.8 ?
C17 C16 H16B 109.8 ?
H16A C16 H16B 108.3 ?
N12 C17 C16 108.2(3) ?
N12 C17 H17A 110.1 ?
C16 C17 H17A 110.1 ?
N12 C17 H17B 110.1 ?
C16 C17 H17B 110.1 ?
H17A C17 H17B 108.4 ?

loop_
_geom_bond_atom_site_label_1
_geom_bond_atom_site_label_2
_geom_bond_distance
_geom_bond_publ_flag
Co1 N7 1.912(2) n
Co1 N8 1.9210(19) n
Co1 N11 1.950(2) n
Co1 N9 1.951(2) n
Co1 N10 1.957(2) n
Co1 N12 1.957(2) n
S3 C13 1.630(2) ?
O4 N7 1.217(3) n
O5 N7 1.229(3) n
O6 H6A 0.821(18) ?
O6 H6B 0.833(18) ?
N8 C13 1.149(3) ?
N9 C14 1.468(3) ?
N9 H9A 0.8900 ?
N9 H9B 0.8900 ?
N10 C15 1.496(4) ?
N10 H10A 0.8900 ?
N10 H10B 0.8900 ?
N11 C16 1.468(4) ?
N11 H11A 0.8900 ?
N11 H11B 0.8900 ?
N12 C17 1.468(4) ?
N12 H12A 0.8900 ?
N12 H12B 0.8900 ?
C14 C15 1.485(4) ?
C14 H14A 0.9700 ?
C14 H14B 0.9700 ?
C15 H15A 0.9700 ?
C15 H15B 0.9700 ?
C16 C17 1.504(5) ?
C16 H16A 0.9700 ?
C16 H16B 0.9700 ?
C17 H17A 0.9700 ?
C17 H17B 0.9700 ?

loop_
_geom_hbond_atom_site_label_D
_geom_hbond_atom_site_label_H
_geom_hbond_atom_site_label_A
_geom_hbond_site_symmetry_A
_geom_hbond_distance_DH
_geom_hbond_distance_HA
_geom_hbond_distance_DA
_geom_hbond_angle_DHA
O6 H6A O5 4_675 0.821(18) 2.19(2) 2.958(3) 156(4)
O6 H6B Cl2 . 0.833(18) 2.45(2) 3.253(3) 162(4)
N9 H9A O4 . 0.89 2.49 2.960(3) 113.7
N9 H9A O4 3_666 0.89 2.48 3.191(3) 137.5
N9 H9B Cl2 2_545 0.89 2.43 3.297(2) 165.3
N10 H10A O6 . 0.89 2.08 2.960(3) 170.6
N10 H10B Cl2 3_676 0.89 2.75 3.461(2) 138.2
N11 H11A Cl2 3_676 0.89 2.44 3.260(2) 152.7
N11 H11B Cl2 . 0.89 2.42 3.285(2) 163.5
N12 H12A Cl2 2_545 0.89 2.47 3.335(2) 164.3
N12 H12B S3 4_576 0.89 2.75 3.585(2) 157.1
N12 H12B O5 . 0.89 2.41 2.887(3) 113.7
C15 H15B S3 4_676 0.97 2.77 3.546(3) 137.9

loop_
_geom_torsion_atom_site_label_1
_geom_torsion_atom_site_label_2
_geom_torsion_atom_site_label_3
_geom_torsion_atom_site_label_4
_geom_torsion
_geom_torsion_publ_flag
Co1 N9 C14 C15 44.9(3) ?
N9 C14 C15 N10 -44.1(3) n
Co1 N10 C15 C14 22.6(3) ?
Co1 N11 C16 C17 -27.5(3) ?
Co1 N12 C17 C16 -41.7(3) ?
N11 C16 C17 N12 45.6(4) n
N10 Co1 N9 C14 -26.2(2) n
N9 Co1 N10 C15 2.0(2) n
N12 Co1 N11 C16 3.5(2) n
N11 Co1 N12 C17 21.6(2) n
O4 N7 Co1 N9 46.3(2) n
O4 N7 Co1 N10 -39.4(2) n
O5 N7 Co1 N11 46.3(2) n
O5 N7 Co1 N12 -40.0(2) n

_cod_database_fobs_code 2242662
